data_7010556
loop_
_publ_author_name
'Shin, Jun Ho'
'Savage, William'
'Murphy, Vincent J.'
'Bonanno, Jeffrey B.'
'Churchill, David G.'
'Parkin, Gerard'

_publ_section_title
;
 The syntheses, structures and reactivity of
 bis(tert-butylcyclopentadienyl)molybdenum derivatives: nitrogen
 alkylation of an \h2-acetonitrile ligand and influence of the
 chalcogen on the barrier to inversion of chalcogenoether adducts
;
_journal_issue 11
_journal_name_full 'Journal of the Chemical Society, Dalton Transactions'
_journal_page_first 1732
_journal_paper_doi 10.1039/b100372k
_journal_year 2001
_chemical_formula_sum 'C18 H26 Mo S2'
_chemical_formula_weight 402.45
_chemical_name_systematic
; 
? 
;
_space_group_IT_number 14
_symmetry_cell_setting monoclinic
_symmetry_space_group_name_Hall '-P 2yn'
_symmetry_space_group_name_H-M 'P 1 21/n 1'
_atom_sites_solution_hydrogens geom
_atom_sites_solution_primary direct
_atom_sites_solution_secondary difmap
_audit_creation_method SHELXL-97
_cell_angle_alpha 90.00
_cell_angle_beta 91.80(2)
_cell_angle_gamma 90.00
_cell_formula_units_Z 4
_cell_length_a 10.739(3)
_cell_length_b 13.953(3)
_cell_length_c 12.357(2)
_cell_measurement_temperature 293(2)
_cell_volume 1850.7(7)
_computing_structure_refinement 'SHELXL-97 (Sheldrick, 1997)'
_computing_structure_solution 'SHELXS-97 (Sheldrick, 1990)'
_diffrn_ambient_temperature 293(2)
_diffrn_measured_fraction_theta_full 0.991
_diffrn_measured_fraction_theta_max 0.991
_diffrn_radiation_monochromator graphite
_diffrn_radiation_source 'fine-focus sealed tube'
_diffrn_radiation_type MoK\a
_diffrn_radiation_wavelength 0.71073
_diffrn_reflns_av_R_equivalents 0.0295
_diffrn_reflns_av_sigmaI/netI 0.0440
_diffrn_reflns_limit_h_max 11
_diffrn_reflns_limit_h_min 0
_diffrn_reflns_limit_k_max 15
_diffrn_reflns_limit_k_min 0
_diffrn_reflns_limit_l_max 13
_diffrn_reflns_limit_l_min -13
_diffrn_reflns_number 2543
_diffrn_reflns_theta_full 22.51
_diffrn_reflns_theta_max 22.51
_diffrn_reflns_theta_min 2.20
_exptl_absorpt_coefficient_mu 0.927
_exptl_absorpt_correction_T_max 0.8969
_exptl_absorpt_correction_T_min 0.5099
_exptl_crystal_density_diffrn 1.444
_exptl_crystal_density_method 'not measured'
_exptl_crystal_F_000 832
_exptl_crystal_size_max 0.84
_exptl_crystal_size_mid 0.24
_exptl_crystal_size_min 0.12
_refine_diff_density_max 0.662
_refine_diff_density_min -0.428
_refine_diff_density_rms 0.101
_refine_ls_extinction_coef 0.0006(2)
_refine_ls_extinction_expression Fc^*^=kFc[1+0.001xFc^2^\l^3^/sin(2\q)]^-1/4^
_refine_ls_extinction_method SHELXL
_refine_ls_goodness_of_fit_ref 1.077
_refine_ls_hydrogen_treatment mixed
_refine_ls_matrix_type full
_refine_ls_number_parameters 191
_refine_ls_number_reflns 2394
_refine_ls_number_restraints 0
_refine_ls_restrained_S_all 1.077
_refine_ls_R_factor_all 0.0640
_refine_ls_R_factor_gt 0.0401
_refine_ls_shift/su_max 0.000
_refine_ls_shift/su_mean 0.000
_refine_ls_structure_factor_coef Fsqd
_refine_ls_weighting_details 'calc w=1/[\s^2^(Fo^2^)+(0.0395P)^2^+5.5281P] where P=(Fo^2^+2Fc^2^)/3'
_refine_ls_weighting_scheme calc
_refine_ls_wR_factor_gt 0.0844
_refine_ls_wR_factor_ref 0.1080
_reflns_number_gt 1739
_reflns_number_total 2394
_reflns_threshold_expression >2sigma(I)
_cod_data_source_file b100372k.txt
_cod_data_source_block bum20
_cod_depositor_comments
;
The following automatic conversions were performed:
'_symmetry_cell_setting' value 'Monoclinic' changed to 'monoclinic'
according to '/home/saulius/struct/CIF-dictionaries/cif_core.dic'
dictionary named 'cif_core.dic' version 2.4.1 from 2010-06-29.

Automatic conversion script
Id: cif_fix_enum 1527 2010-12-29 10:47:43Z saulius 
;
_cod_original_sg_symbol_H-M P2(1)/n
_cod_database_code 7010556

loop_
_symmetry_equiv_pos_as_xyz
'x, y, z'
'-x+1/2, y+1/2, -z+1/2'
'-x, -y, -z'
'x-1/2, -y-1/2, z-1/2'

loop_
_atom_site_label
_atom_site_type_symbol
_atom_site_fract_x
_atom_site_fract_y
_atom_site_fract_z
_atom_site_U_iso_or_equiv
_atom_site_adp_type
_atom_site_occupancy
_atom_site_symmetry_multiplicity
_atom_site_calc_flag
_atom_site_refinement_flags
_atom_site_disorder_assembly
_atom_site_disorder_group
Mo Mo 0.27348(6) 1.08521(4) 0.21002(5) 0.0340(2) Uani 1 1 d . . .
S1 S 0.4090(2) 0.95246(16) 0.27105(19) 0.0689(7) Uani 1 1 d . . .
S2 S 0.3078(2) 0.92669(14) 0.13131(18) 0.0688(7) Uani 1 1 d . . .
C11 C 0.3134(6) 1.1667(5) 0.0513(5) 0.0388(16) Uani 1 1 d . . .
C12 C 0.4275(6) 1.1218(5) 0.0887(5) 0.0391(17) Uani 1 1 d . . .
H12A H 0.4725 1.0749 0.0485 0.080 Uiso 1 1 d R . .
C13 C 0.4683(6) 1.1609(5) 0.1889(6) 0.0457(19) Uani 1 1 d . . .
H13A H 0.5444 1.1458 0.2281 0.080 Uiso 1 1 d R . .
C14 C 0.3782(7) 1.2292(5) 0.2178(6) 0.051(2) Uani 1 1 d . . .
H14A H 0.3846 1.2703 0.2799 0.080 Uiso 1 1 d R . .
C15 C 0.2905(7) 1.2344(5) 0.1343(6) 0.0435(18) Uani 1 1 d . . .
H15A H 0.2245 1.2808 0.1307 0.080 Uiso 1 1 d R . .
C16 C 0.2577(7) 1.1606(5) -0.0617(6) 0.0494(19) Uani 1 1 d . . .
C17 C 0.1242(8) 1.1927(8) -0.0649(7) 0.086(3) Uani 1 1 d . . .
H17A H 0.1203 1.2568 -0.0368 0.080 Uiso 1 1 d R . .
H17B H 0.0910 1.1918 -0.1378 0.080 Uiso 1 1 d R . .
H17C H 0.0761 1.1507 -0.0209 0.080 Uiso 1 1 d R . .
C18 C 0.3293(9) 1.2282(7) -0.1326(7) 0.086(3) Uani 1 1 d . . .
H18A H 0.3247 1.2919 -0.1035 0.080 Uiso 1 1 d R . .
H18B H 0.4149 1.2082 -0.1335 0.080 Uiso 1 1 d R . .
H18C H 0.2945 1.2278 -0.2050 0.080 Uiso 1 1 d R . .
C19 C 0.2638(9) 1.0602(6) -0.1079(7) 0.073(3) Uani 1 1 d . . .
H19A H 0.3489 1.0389 -0.1070 0.080 Uiso 1 1 d R . .
H19B H 0.2157 1.0183 -0.0640 0.080 Uiso 1 1 d R . .
H19C H 0.2306 1.0593 -0.1809 0.080 Uiso 1 1 d R . .
C21 C 0.1760(6) 1.0914(5) 0.3776(5) 0.0382(16) Uani 1 1 d . . .
C22 C 0.1296(6) 1.1678(5) 0.3128(6) 0.0441(18) Uani 1 1 d . . .
H22A H 0.1366 1.2342 0.3323 0.080 Uiso 1 1 d R . .
C23 C 0.0642(7) 1.1324(7) 0.2213(7) 0.058(2) Uani 1 1 d . . .
H23A H 0.0191 1.1702 0.1683 0.080 Uiso 1 1 d R . .
C24 C 0.0670(7) 1.0338(8) 0.2246(7) 0.064(2) Uani 1 1 d . . .
H24A H 0.0237 0.9907 0.1761 0.080 Uiso 1 1 d R . .
C25 C 0.1378(7) 1.0071(5) 0.3190(6) 0.049(2) Uani 1 1 d . . .
H25A H 0.1489 0.9427 0.3451 0.080 Uiso 1 1 d R . .
C26 C 0.2294(7) 1.0982(6) 0.4930(6) 0.0519(19) Uani 1 1 d . . .
C27 C 0.3402(10) 1.1627(9) 0.5009(7) 0.104(4) Uani 1 1 d . . .
H27A H 0.4055 1.1373 0.4580 0.080 Uiso 1 1 d R . .
H27B H 0.3168 1.2251 0.4744 0.080 Uiso 1 1 d R . .
H27C H 0.3691 1.1677 0.5749 0.080 Uiso 1 1 d R . .
C28 C 0.1234(9) 1.1366(9) 0.5612(7) 0.105(4) Uani 1 1 d . . .
H28A H 0.0997 1.1989 0.5349 0.080 Uiso 1 1 d R . .
H28B H 0.0528 1.0944 0.5563 0.080 Uiso 1 1 d R . .
H28C H 0.1520 1.1415 0.6353 0.080 Uiso 1 1 d R . .
C29 C 0.2663(12) 1.0013(8) 0.5365(8) 0.118(4) Uani 1 1 d . . .
H29A H 0.3320 0.9754 0.4944 0.080 Uiso 1 1 d R . .
H29B H 0.2945 1.0067 0.6106 0.080 Uiso 1 1 d R . .
H29C H 0.1952 0.9596 0.5316 0.080 Uiso 1 1 d R . .

loop_
_atom_site_aniso_label
_atom_site_aniso_U_11
_atom_site_aniso_U_22
_atom_site_aniso_U_33
_atom_site_aniso_U_23
_atom_site_aniso_U_13
_atom_site_aniso_U_12
Mo 0.0349(3) 0.0307(3) 0.0367(3) -0.0018(3) 0.0051(2) -0.0005(3)
S1 0.0666(15) 0.0622(14) 0.0788(15) 0.0254(12) 0.0184(12) 0.0252(11)
S2 0.1012(18) 0.0325(11) 0.0745(14) -0.0060(10) 0.0298(13) 0.0029(12)
C11 0.048(4) 0.028(4) 0.040(4) 0.000(3) 0.003(3) -0.003(3)
C12 0.026(4) 0.045(4) 0.047(4) 0.002(3) 0.019(3) 0.004(3)
C13 0.011(3) 0.071(5) 0.055(5) 0.002(4) 0.004(3) -0.015(3)
C14 0.069(6) 0.038(4) 0.045(5) -0.004(4) 0.015(4) -0.015(4)
C15 0.042(4) 0.035(4) 0.054(5) 0.003(4) 0.023(4) 0.002(3)
C16 0.055(5) 0.053(5) 0.040(4) 0.003(4) -0.006(4) 0.003(4)
C17 0.061(6) 0.145(10) 0.050(5) -0.003(6) -0.017(4) 0.030(6)
C18 0.100(8) 0.105(8) 0.052(5) 0.021(5) -0.001(5) -0.011(6)
C19 0.086(7) 0.078(7) 0.053(5) -0.013(5) -0.018(5) 0.000(5)
C21 0.032(4) 0.042(4) 0.041(4) 0.004(4) 0.010(3) -0.009(4)
C22 0.043(4) 0.043(4) 0.048(4) -0.001(4) 0.016(4) 0.004(4)
C23 0.031(4) 0.084(7) 0.060(6) 0.003(5) 0.012(4) 0.020(5)
C24 0.020(4) 0.107(8) 0.066(6) -0.018(5) 0.007(4) -0.017(5)
C25 0.045(5) 0.043(4) 0.062(5) 0.001(4) 0.026(4) -0.019(4)
C26 0.054(5) 0.062(5) 0.041(4) 0.006(4) 0.010(3) 0.003(4)
C27 0.110(9) 0.162(11) 0.040(5) 0.002(6) -0.011(5) -0.053(8)
C28 0.084(7) 0.179(12) 0.053(6) -0.030(7) 0.011(5) 0.008(8)
C29 0.187(13) 0.108(9) 0.058(6) 0.006(6) -0.016(7) 0.037(9)

loop_
_atom_type_symbol
_atom_type_description
_atom_type_scat_dispersion_real
_atom_type_scat_dispersion_imag
_atom_type_scat_source
C C 0.0033 0.0016 'International Tables Vol C Tables 4.2.6.8 and 6.1.1.4'
H H 0.0000 0.0000 'International Tables Vol C Tables 4.2.6.8 and 6.1.1.4'
S S 0.1246 0.1234 'International Tables Vol C Tables 4.2.6.8 and 6.1.1.4'
Mo Mo -1.6832 0.6857 'International Tables Vol C Tables 4.2.6.8 and 6.1.1.4'

loop_
_geom_angle_atom_site_label_1
_geom_angle_atom_site_label_2
_geom_angle_atom_site_label_3
_geom_angle
_geom_angle_site_symmetry_1
_geom_angle_site_symmetry_3
_geom_angle_publ_flag
C25 Mo C15 137.1(3) . . ?
C25 Mo C14 135.2(3) . . ?
C15 Mo C14 34.9(2) . . ?
C25 Mo C11 150.3(3) . . ?
C15 Mo C11 35.9(2) . . ?
C14 Mo C11 60.3(2) . . ?
C25 Mo C12 164.3(2) . . ?
C15 Mo C12 58.0(2) . . ?
C14 Mo C12 58.6(2) . . ?
C11 Mo C12 36.1(2) . . ?
C25 Mo C22 58.1(2) . . ?
C15 Mo C22 80.6(2) . . ?
C14 Mo C22 83.0(3) . . ?
C11 Mo C22 111.2(2) . . ?
C12 Mo C22 137.7(3) . . ?
C25 Mo C24 35.7(3) . . ?
C15 Mo C24 113.4(3) . . ?
C14 Mo C24 136.6(3) . . ?
C11 Mo C24 114.6(3) . . ?
C12 Mo C24 144.2(3) . . ?
C22 Mo C24 57.7(3) . . ?
C25 Mo C23 58.1(3) . . ?
C15 Mo C23 81.9(3) . . ?
C14 Mo C23 102.7(3) . . ?
C11 Mo C23 96.6(3) . . ?
C12 Mo C23 132.7(3) . . ?
C22 Mo C23 34.8(3) . . ?
C24 Mo C23 34.1(3) . . ?
C25 Mo C21 36.0(2) . . ?
C15 Mo C21 111.7(2) . . ?
C14 Mo C21 99.3(2) . . ?
C11 Mo C21 145.7(2) . . ?
C12 Mo C21 155.0(2) . . ?
C22 Mo C21 35.1(2) . . ?
C24 Mo C21 59.6(3) . . ?
C23 Mo C21 58.9(3) . . ?
C25 Mo C13 149.1(3) . . ?
C15 Mo C13 57.8(3) . . ?
C14 Mo C13 35.2(2) . . ?
C11 Mo C13 60.0(2) . . ?
C12 Mo C13 35.0(2) . . ?
C22 Mo C13 116.3(3) . . ?
C24 Mo C13 171.0(3) . . ?
C23 Mo C13 137.1(3) . . ?
C21 Mo C13 120.1(2) . . ?
C25 Mo S2 84.84(19) . . ?
C15 Mo S2 130.04(17) . . ?
C14 Mo S2 136.48(19) . . ?
C11 Mo S2 94.16(17) . . ?
C12 Mo S2 79.81(18) . . ?
C22 Mo S2 140.55(19) . . ?
C24 Mo S2 84.8(3) . . ?
C23 Mo S2 115.6(3) . . ?
C21 Mo S2 117.36(19) . . ?
C13 Mo S2 102.41(19) . . ?
C25 Mo S1 80.9(2) . . ?
C15 Mo S1 139.06(18) . . ?
C14 Mo S1 111.1(2) . . ?
C11 Mo S1 120.35(18) . . ?
C12 Mo S1 86.39(18) . . ?
C22 Mo S1 126.87(19) . . ?
C24 Mo S1 107.4(3) . . ?
C23 Mo S1 138.6(2) . . ?
C21 Mo S1 91.90(18) . . ?
C13 Mo S1 81.6(2) . . ?
S2 Mo S1 49.20(9) . . ?
S2 S1 Mo 65.14(9) . . ?
S1 S2 Mo 65.66(9) . . ?
C15 C11 C12 102.9(6) . . ?
C15 C11 C16 129.4(6) . . ?
C12 C11 C16 125.7(6) . . ?
C15 C11 Mo 71.0(4) . . ?
C12 C11 Mo 72.1(4) . . ?
C16 C11 Mo 132.8(5) . . ?
C13 C12 C11 110.6(6) . . ?
C13 C12 Mo 74.1(4) . . ?
C11 C12 Mo 71.7(3) . . ?
C12 C13 C14 106.7(6) . . ?
C12 C13 Mo 70.9(4) . . ?
C14 C13 Mo 70.0(4) . . ?
C15 C14 C13 107.7(6) . . ?
C15 C14 Mo 72.1(4) . . ?
C13 C14 Mo 74.8(4) . . ?
C14 C15 C11 112.1(6) . . ?
C14 C15 Mo 73.0(4) . . ?
C11 C15 Mo 73.1(4) . . ?
C17 C16 C11 111.0(6) . . ?
C17 C16 C18 107.5(7) . . ?
C11 C16 C18 107.9(7) . . ?
C17 C16 C19 108.6(7) . . ?
C11 C16 C19 112.4(6) . . ?
C18 C16 C19 109.2(7) . . ?
C22 C21 C25 104.0(6) . . ?
C22 C21 C26 126.7(7) . . ?
C25 C21 C26 128.1(7) . . ?
C22 C21 Mo 71.8(4) . . ?
C25 C21 Mo 69.7(4) . . ?
C26 C21 Mo 131.4(4) . . ?
C23 C22 C21 110.5(7) . . ?
C23 C22 Mo 73.2(4) . . ?
C21 C22 Mo 73.1(4) . . ?
C24 C23 C22 108.5(8) . . ?
C24 C23 Mo 72.7(4) . . ?
C22 C23 Mo 71.9(4) . . ?
C23 C24 C25 107.3(8) . . ?
C23 C24 Mo 73.2(5) . . ?
C25 C24 Mo 70.1(4) . . ?
C24 C25 C21 109.6(7) . . ?
C24 C25 Mo 74.1(4) . . ?
C21 C25 Mo 74.3(3) . . ?
C27 C26 C29 108.6(9) . . ?
C27 C26 C21 112.0(6) . . ?
C29 C26 C21 111.4(7) . . ?
C27 C26 C28 111.0(8) . . ?
C29 C26 C28 108.0(8) . . ?
C21 C26 C28 105.8(7) . . ?

loop_
_geom_bond_atom_site_label_1
_geom_bond_atom_site_label_2
_geom_bond_distance
_geom_bond_site_symmetry_2
_geom_bond_publ_flag
Mo C25 2.291(6) . ?
Mo C15 2.292(7) . ?
Mo C14 2.303(7) . ?
Mo C11 2.319(6) . ?
Mo C12 2.324(6) . ?
Mo C22 2.334(7) . ?
Mo C24 2.343(7) . ?
Mo C23 2.351(7) . ?
Mo C21 2.351(6) . ?
Mo C13 2.366(6) . ?
Mo S2 2.449(2) . ?
Mo S1 2.459(2) . ?
S1 S2 2.043(4) . ?
C11 C15 1.422(9) . ?
C11 C12 1.439(9) . ?
C11 C16 1.504(9) . ?
C12 C13 1.411(9) . ?
C13 C14 1.412(10) . ?
C14 C15 1.377(10) . ?
C16 C17 1.501(10) . ?
C16 C18 1.515(10) . ?
C16 C19 1.515(10) . ?
C21 C22 1.414(9) . ?
C21 C25 1.434(9) . ?
C21 C26 1.524(10) . ?
C22 C23 1.402(11) . ?
C23 C24 1.376(11) . ?
C24 C25 1.422(11) . ?
C26 C27 1.493(11) . ?
C26 C29 1.504(12) . ?
C26 C28 1.534(11) . ?
